data_7046258
loop_
_publ_author_name
'Huang, Yong'
'Kou, Xin'
'Duan, Yu-Lai'
'Ding, Fei-Fei'
'Yin, Yi-Fan'
'Wang, Wei'
'Yang, Ying'

_publ_section_title
;
 Magnesium and zinc complexes bearing NNO-tridentate ketiminate ligands:
 synthesis, structures and catalysis in the ring-opening polymerization of
 lactides.
;
_journal_issue 24
_journal_name_full 'Dalton transactions (Cambridge, England : 2003)'
_journal_page_first 8121
_journal_page_last 8133
_journal_paper_doi 10.1039/c8dt00888d
_journal_volume 47
_journal_year 2018
_chemical_formula_moiety 'C42 H46 N8 O2 Zn'
_chemical_formula_sum 'C42 H46 N8 O2 Zn'
_chemical_formula_weight 760.24
_space_group_crystal_system monoclinic
_space_group_IT_number 9
_space_group_name_Hall 'C -2yc'
_space_group_name_H-M_alt 'C 1 c 1'
_symmetry_space_group_name_Hall 'C -2yc'
_symmetry_space_group_name_H-M 'C 1 c 1'
_atom_sites_solution_hydrogens geom
_atom_sites_solution_primary direct
_atom_sites_solution_secondary difmap
_audit_creation_method SHELXL-2014/7
_audit_update_record
;
2018-04-16 deposited with the CCDC.
2018-05-08 downloaded from the CCDC.
;
_cell_angle_alpha 90
_cell_angle_beta 117.1240(10)
_cell_angle_gamma 90
_cell_formula_units_Z 4
_cell_length_a 19.6751(16)
_cell_length_b 10.1156(8)
_cell_length_c 21.2181(17)
_cell_measurement_reflns_used 4742
_cell_measurement_temperature 293(2)
_cell_measurement_theta_max 25.894
_cell_measurement_theta_min 2.325
_cell_volume 3758.5(5)
_computing_cell_refinement 'Bruker SMART'
_computing_data_collection 'Bruker SMART'
_computing_data_reduction 'Bruker SHELXTL'
_computing_molecular_graphics 'Bruker SHELXTL'
_computing_publication_material 'Bruker SHELXTL'
_computing_structure_refinement 'SHELXL-2014/7 (Sheldrick, 2014)'
_computing_structure_solution 'Bruker SHELXTL'
_diffrn_ambient_temperature 293(2)
_diffrn_measured_fraction_theta_full 0.999
_diffrn_measured_fraction_theta_max 0.999
_diffrn_measurement_device_type 'Bruker SMART 1000 CCD'
_diffrn_measurement_method '\f and \w scans'
_diffrn_radiation_type MoK\a
_diffrn_radiation_wavelength 0.71073
_diffrn_reflns_av_R_equivalents 0.0239
_diffrn_reflns_av_unetI/netI 0.0366
_diffrn_reflns_Laue_measured_fraction_full 0.999
_diffrn_reflns_Laue_measured_fraction_max 0.999
_diffrn_reflns_limit_h_max 22
_diffrn_reflns_limit_h_min -23
_diffrn_reflns_limit_k_max 12
_diffrn_reflns_limit_k_min -10
_diffrn_reflns_limit_l_max 25
_diffrn_reflns_limit_l_min -24
_diffrn_reflns_number 9573
_diffrn_reflns_point_group_measured_fraction_full 0.999
_diffrn_reflns_point_group_measured_fraction_max 0.999
_diffrn_reflns_theta_full 25.047
_diffrn_reflns_theta_max 25.047
_diffrn_reflns_theta_min 2.325
_exptl_absorpt_coefficient_mu 0.702
_exptl_absorpt_correction_T_max 1.000000
_exptl_absorpt_correction_T_min 0.717866
_exptl_absorpt_correction_type multi-scan
_exptl_absorpt_process_details 'SADABS, Sheldrick (1996)'
_exptl_crystal_colour colorless
_exptl_crystal_density_diffrn 1.344
_exptl_crystal_density_method 'not measured'
_exptl_crystal_description block
_exptl_crystal_F_000 1600
_exptl_crystal_size_max 0.18
_exptl_crystal_size_mid 0.15
_exptl_crystal_size_min 0.12
_refine_diff_density_max 0.283
_refine_diff_density_min -0.226
_refine_diff_density_rms 0.041
_refine_ls_abs_structure_details
;
 Refined as an inversion twin.
;
_refine_ls_abs_structure_Flack 0.615(15)
_refine_ls_extinction_method none
_refine_ls_goodness_of_fit_ref 1.008
_refine_ls_hydrogen_treatment constr
_refine_ls_matrix_type full
_refine_ls_number_parameters 479
_refine_ls_number_reflns 5824
_refine_ls_number_restraints 2
_refine_ls_restrained_S_all 1.008
_refine_ls_R_factor_all 0.0428
_refine_ls_R_factor_gt 0.0356
_refine_ls_shift/su_max 0.000
_refine_ls_shift/su_mean 0.000
_refine_ls_structure_factor_coef Fsqd
_refine_ls_weighting_details 'w=1/[\s^2^(Fo^2^)+(0.0300P)^2^+3.6000P] where P=(Fo^2^+2Fc^2^)/3'
_refine_ls_weighting_scheme calc
_refine_ls_wR_factor_gt 0.0777
_refine_ls_wR_factor_ref 0.0801
_reflns_Friedel_coverage 0.998
_reflns_Friedel_fraction_full 0.999
_reflns_Friedel_fraction_max 0.999
_reflns_number_gt 5141
_reflns_number_total 5824
_reflns_threshold_expression 'I > 2\s(I)'
_cod_data_source_file c8dt00888d2.cif
_cod_data_source_block hy31m
_cod_depositor_comments 'Adding full bibliography for 7046254--7046259.cif.'
_cod_database_code 7046258
_shelx_shelxl_version_number 2014/7
_shelx_space_group_comment
;
The symmetry employed for this shelxl refinement is uniquely defined
by the following loop, which should always be used as a source of
symmetry information in preference to the above space-group names.
They are only intended as comments.
;

loop_
_space_group_symop_operation_xyz
'x, y, z'
'x, -y, z+1/2'
'x+1/2, y+1/2, z'
'x+1/2, -y+1/2, z+1/2'

loop_
_atom_site_label
_atom_site_type_symbol
_atom_site_fract_x
_atom_site_fract_y
_atom_site_fract_z
_atom_site_U_iso_or_equiv
_atom_site_adp_type
_atom_site_occupancy
_atom_site_site_symmetry_order
_atom_site_calc_flag
_atom_site_refinement_flags_posn
_atom_site_refinement_flags_adp
Zn1 Zn 0.38620(4) 0.95612(5) 0.04143(3) 0.03821(14) Uani 1 1 d . .
O1 O 0.3542(2) 1.0730(3) -0.04794(19) 0.0421(10) Uani 1 1 d . .
O2 O 0.4042(2) 1.1155(4) 0.10555(19) 0.0439(10) Uani 1 1 d . .
N1 N 0.3852(3) 1.1912(5) -0.1263(2) 0.0410(11) Uani 1 1 d . .
N2 N 0.4466(3) 1.2063(5) -0.1415(3) 0.0459(13) Uani 1 1 d . .
N3 N 0.4894(3) 0.9115(5) 0.0416(3) 0.0382(11) Uani 1 1 d . .
N4 N 0.4413(3) 0.8133(5) 0.1408(2) 0.0497(12) Uani 1 1 d . .
N5 N 0.3860(3) 1.2094(5) 0.1964(3) 0.0414(12) Uani 1 1 d . .
N6 N 0.3341(3) 1.2006(5) 0.2253(3) 0.0513(14) Uani 1 1 d . .
N7 N 0.2770(3) 0.9278(5) 0.0300(2) 0.0402(12) Uani 1 1 d . .
N8 N 0.3257(3) 0.7435(5) -0.0504(2) 0.0471(12) Uani 1 1 d . .
C1 C 0.4991(4) 1.1219(6) -0.0991(3) 0.0396(14) Uani 1 1 d . .
C2 C 0.4743(4) 1.0511(5) -0.0549(3) 0.0345(15) Uani 1 1 d . .
C3 C 0.4010(3) 1.1007(5) -0.0726(3) 0.0349(13) Uani 1 1 d . .
C4 C 0.3213(4) 1.2756(6) -0.1620(3) 0.0413(14) Uani 1 1 d . .
C5 C 0.2541(4) 1.2599(6) -0.1575(3) 0.0577(15) Uani 1 1 d . .
H5A H 0.2487 1.1922 -0.1305 0.069 Uiso 1 1 calc R U
C6 C 0.1948(4) 1.3468(7) -0.1941(4) 0.0691(18) Uani 1 1 d . .
H6B H 0.1495 1.3365 -0.1908 0.083 Uiso 1 1 calc R U
C7 C 0.2001(4) 1.4478(7) -0.2350(4) 0.0637(19) Uani 1 1 d . .
H7A H 0.1592 1.5046 -0.2593 0.076 Uiso 1 1 calc R U
C8 C 0.2674(5) 1.4623(7) -0.2388(4) 0.060(2) Uani 1 1 d . .
H8A H 0.2726 1.5308 -0.2655 0.072 Uiso 1 1 calc R U
C9 C 0.3277(4) 1.3769(6) -0.2034(3) 0.0503(17) Uani 1 1 d . .
H9A H 0.3726 1.3869 -0.2073 0.060 Uiso 1 1 calc R U
C10 C 0.5722(4) 1.1172(7) -0.1044(4) 0.0580(18) Uani 1 1 d . .
H10A H 0.6057 1.0532 -0.0716 0.087 Uiso 1 1 calc R U
H10B H 0.5618 1.0928 -0.1517 0.087 Uiso 1 1 calc R U
H10C H 0.5960 1.2027 -0.0934 0.087 Uiso 1 1 calc R U
C11 C 0.5147(4) 0.9552(5) -0.0018(3) 0.0330(14) Uani 1 1 d . .
C12 C 0.5885(4) 0.9035(6) 0.0022(3) 0.0392(14) Uani 1 1 d . .
C13 C 0.6594(4) 0.9368(6) 0.0576(3) 0.0502(17) Uani 1 1 d . .
H13A H 0.6620 0.9916 0.0938 0.060 Uiso 1 1 calc R U
C14 C 0.7259(4) 0.8885(7) 0.0587(4) 0.0590(18) Uani 1 1 d . .
H14A H 0.7731 0.9101 0.0959 0.071 Uiso 1 1 calc R U
C15 C 0.7218(5) 0.8080(7) 0.0044(5) 0.072(2) Uani 1 1 d . .
H15A H 0.7664 0.7758 0.0051 0.086 Uiso 1 1 calc R U
C16 C 0.6538(5) 0.7761(6) -0.0493(4) 0.066(2) Uani 1 1 d . .
H16A H 0.6519 0.7224 -0.0857 0.079 Uiso 1 1 calc R U
C17 C 0.5848(4) 0.8231(5) -0.0515(4) 0.0529(17) Uani 1 1 d . .
H17A H 0.5379 0.7998 -0.0886 0.063 Uiso 1 1 calc R U
C18 C 0.5358(4) 0.8094(6) 0.0938(3) 0.0501(16) Uani 1 1 d . .
H18A H 0.5766 0.8515 0.1346 0.060 Uiso 1 1 calc R U
H18B H 0.5586 0.7507 0.0726 0.060 Uiso 1 1 calc R U
C19 C 0.4854(4) 0.7301(6) 0.1172(3) 0.0558(15) Uani 1 1 d . .
H19A H 0.4507 0.6758 0.0781 0.067 Uiso 1 1 calc R U
H19B H 0.5173 0.6715 0.1556 0.067 Uiso 1 1 calc R U
C20 C 0.3895(4) 0.7274(8) 0.1556(4) 0.080(2) Uani 1 1 d . .
H20A H 0.3597 0.7806 0.1713 0.120 Uiso 1 1 calc R U
H20B H 0.3561 0.6809 0.1133 0.120 Uiso 1 1 calc R U
H20C H 0.4190 0.6649 0.1919 0.120 Uiso 1 1 calc R U
C21 C 0.4914(4) 0.8850(7) 0.2057(3) 0.076(2) Uani 1 1 d . .
H21A H 0.4611 0.9393 0.2202 0.115 Uiso 1 1 calc R U
H21B H 0.5201 0.8229 0.2425 0.115 Uiso 1 1 calc R U
H21C H 0.5259 0.9398 0.1967 0.115 Uiso 1 1 calc R U
C22 C 0.2850(4) 1.1120(6) 0.1884(3) 0.0445(15) Uani 1 1 d . .
C23 C 0.2983(4) 1.0577(6) 0.1319(3) 0.0385(15) Uani 1 1 d . .
C24 C 0.3665(3) 1.1237(5) 0.1405(3) 0.0372(13) Uani 1 1 d . .
C25 C 0.4463(3) 1.3006(5) 0.2271(3) 0.0372(13) Uani 1 1 d . .
C26 C 0.4990(4) 1.3173(6) 0.2009(4) 0.0648(18) Uani 1 1 d . .
H26A H 0.4946 1.2679 0.1623 0.078 Uiso 1 1 calc R U
C27 C 0.5584(4) 1.4082(6) 0.2326(4) 0.0633(17) Uani 1 1 d . .
H27A H 0.5942 1.4174 0.2156 0.076 Uiso 1 1 calc R U
C28 C 0.5645(4) 1.4833(6) 0.2879(3) 0.0551(17) Uani 1 1 d . .
H28A H 0.6035 1.5453 0.3080 0.066 Uiso 1 1 calc R U
C29 C 0.5135(5) 1.4678(6) 0.3136(4) 0.0579(19) Uani 1 1 d . .
H29A H 0.5179 1.5193 0.3516 0.070 Uiso 1 1 calc R U
C30 C 0.4547(4) 1.3761(7) 0.2843(3) 0.0497(16) Uani 1 1 d . .
H30A H 0.4208 1.3655 0.3033 0.060 Uiso 1 1 calc R U
C31 C 0.2214(4) 1.0795(8) 0.2079(4) 0.078(3) Uani 1 1 d . .
H31A H 0.1890 1.0125 0.1766 0.117 Uiso 1 1 calc R U
H31B H 0.2433 1.0478 0.2558 0.117 Uiso 1 1 calc R U
H31C H 0.1919 1.1576 0.2037 0.117 Uiso 1 1 calc R U
C32 C 0.2551(4) 0.9680(5) 0.0762(3) 0.0362(14) Uani 1 1 d . .
C33 C 0.1784(4) 0.9221(6) 0.0700(3) 0.0381(14) Uani 1 1 d . .
C34 C 0.1130(4) 0.9883(7) 0.0252(4) 0.0564(18) Uani 1 1 d . .
H34A H 0.1160 1.0633 0.0013 0.068 Uiso 1 1 calc R U
C35 C 0.0419(4) 0.9428(7) 0.0157(4) 0.064(2) Uani 1 1 d . .
H35A H -0.0023 0.9876 -0.0145 0.076 Uiso 1 1 calc R U
C36 C 0.0372(4) 0.8325(7) 0.0506(4) 0.0591(18) Uani 1 1 d . .
H36A H -0.0101 0.8017 0.0439 0.071 Uiso 1 1 calc R U
C37 C 0.1028(4) 0.7671(6) 0.0957(4) 0.0580(17) Uani 1 1 d . .
H37A H 0.0996 0.6928 0.1199 0.070 Uiso 1 1 calc R U
C38 C 0.1730(4) 0.8105(6) 0.1053(3) 0.0519(16) Uani 1 1 d . .
H38A H 0.2169 0.7649 0.1354 0.062 Uiso 1 1 calc R U
C39 C 0.2243(4) 0.8437(7) -0.0283(3) 0.0542(17) Uani 1 1 d . .
H39A H 0.1751 0.8874 -0.0518 0.065 Uiso 1 1 calc R U
H39B H 0.2171 0.7611 -0.0089 0.065 Uiso 1 1 calc R U
C40 C 0.2524(3) 0.8147(5) -0.0816(3) 0.0464(13) Uani 1 1 d . .
H40A H 0.2146 0.7619 -0.1195 0.056 Uiso 1 1 calc R U
H40B H 0.2583 0.8971 -0.1019 0.056 Uiso 1 1 calc R U
C41 C 0.3591(4) 0.7445(8) -0.1001(4) 0.066(2) Uani 1 1 d . .
H41A H 0.4069 0.6979 -0.0795 0.100 Uiso 1 1 calc R U
H41B H 0.3247 0.7020 -0.1435 0.100 Uiso 1 1 calc R U
H41C H 0.3675 0.8341 -0.1097 0.100 Uiso 1 1 calc R U
C42 C 0.3120(4) 0.6037(6) -0.0378(4) 0.077(2) Uani 1 1 d . .
H42A H 0.3595 0.5566 -0.0174 0.116 Uiso 1 1 calc R U
H42B H 0.2897 0.6009 -0.0059 0.116 Uiso 1 1 calc R U
H42C H 0.2778 0.5633 -0.0819 0.116 Uiso 1 1 calc R U

loop_
_atom_site_aniso_label
_atom_site_aniso_U_11
_atom_site_aniso_U_22
_atom_site_aniso_U_33
_atom_site_aniso_U_23
_atom_site_aniso_U_13
_atom_site_aniso_U_12
Zn1 0.0380(3) 0.0469(3) 0.0385(3) -0.0002(4) 0.0251(2) -0.0003(4)
O1 0.044(2) 0.045(2) 0.050(2) 0.0092(17) 0.033(2) 0.0040(17)
O2 0.045(2) 0.051(2) 0.051(2) -0.0118(18) 0.036(2) -0.0109(18)
N1 0.040(3) 0.048(3) 0.042(3) 0.013(2) 0.024(2) 0.004(2)
N2 0.043(3) 0.052(3) 0.048(3) 0.010(2) 0.025(3) -0.002(2)
N3 0.042(3) 0.041(2) 0.040(3) 0.003(2) 0.026(2) 0.005(2)
N4 0.041(3) 0.072(3) 0.043(3) 0.011(2) 0.026(2) 0.004(3)
N5 0.044(3) 0.045(3) 0.051(3) -0.009(2) 0.035(3) -0.007(2)
N6 0.053(3) 0.062(3) 0.059(3) -0.023(3) 0.043(3) -0.017(3)
N7 0.037(3) 0.053(3) 0.034(3) -0.008(2) 0.019(2) -0.005(2)
N8 0.047(3) 0.056(3) 0.049(3) -0.002(2) 0.032(2) -0.003(2)
C1 0.034(3) 0.045(3) 0.042(3) 0.001(3) 0.019(3) -0.005(3)
C2 0.037(4) 0.035(3) 0.037(3) -0.001(2) 0.021(3) -0.006(2)
C3 0.037(3) 0.036(3) 0.035(3) -0.001(2) 0.019(3) -0.003(2)
C4 0.043(3) 0.041(3) 0.038(3) -0.003(2) 0.017(3) -0.002(2)
C5 0.054(4) 0.055(4) 0.072(4) 0.017(3) 0.035(4) 0.005(3)
C6 0.051(4) 0.081(5) 0.077(5) 0.019(4) 0.031(4) 0.016(3)
C7 0.054(4) 0.067(4) 0.060(4) 0.018(3) 0.017(4) 0.016(3)
C8 0.068(5) 0.059(4) 0.050(4) 0.011(3) 0.024(4) 0.008(4)
C9 0.056(4) 0.053(4) 0.047(4) 0.016(3) 0.027(3) 0.004(3)
C10 0.047(4) 0.070(4) 0.067(4) 0.025(3) 0.034(3) -0.005(3)
C11 0.040(4) 0.034(3) 0.032(3) -0.003(2) 0.023(3) -0.002(2)
C12 0.040(4) 0.039(3) 0.047(3) 0.010(3) 0.026(3) 0.001(3)
C13 0.057(4) 0.056(4) 0.043(3) 0.006(3) 0.027(3) 0.007(3)
C14 0.036(4) 0.070(5) 0.073(4) 0.019(4) 0.027(3) 0.008(3)
C15 0.075(6) 0.061(4) 0.109(7) 0.030(4) 0.068(6) 0.019(4)
C16 0.083(6) 0.053(4) 0.094(5) 0.001(4) 0.069(5) 0.002(3)
C17 0.068(4) 0.039(3) 0.075(4) -0.010(3) 0.052(4) -0.006(3)
C18 0.051(4) 0.058(4) 0.053(4) 0.019(3) 0.033(3) 0.016(3)
C19 0.062(4) 0.057(4) 0.055(3) 0.023(3) 0.033(3) 0.013(3)
C20 0.072(5) 0.098(6) 0.090(5) 0.050(5) 0.054(5) 0.017(4)
C21 0.063(4) 0.114(6) 0.044(3) 0.005(4) 0.016(3) 0.026(4)
C22 0.049(4) 0.054(4) 0.048(4) -0.010(3) 0.037(3) -0.008(3)
C23 0.040(4) 0.042(4) 0.042(4) -0.003(3) 0.025(3) -0.005(3)
C24 0.040(3) 0.039(3) 0.037(3) -0.003(2) 0.021(3) -0.005(2)
C25 0.037(3) 0.035(3) 0.042(3) -0.002(2) 0.020(3) -0.001(2)
C26 0.071(5) 0.062(4) 0.084(5) -0.028(3) 0.056(4) -0.028(3)
C27 0.060(4) 0.063(4) 0.084(5) -0.020(3) 0.047(4) -0.024(3)
C28 0.046(4) 0.050(3) 0.061(4) -0.006(3) 0.017(3) -0.013(3)
C29 0.062(5) 0.053(4) 0.054(4) -0.017(3) 0.022(4) -0.009(3)
C30 0.043(4) 0.058(4) 0.049(4) -0.005(3) 0.022(3) -0.004(3)
C31 0.081(6) 0.111(6) 0.074(5) -0.044(4) 0.065(5) -0.037(5)
C32 0.033(4) 0.035(3) 0.042(3) 0.005(2) 0.019(3) 0.002(2)
C33 0.040(4) 0.041(3) 0.040(3) -0.004(2) 0.023(3) -0.007(2)
C34 0.041(4) 0.057(4) 0.079(5) 0.016(3) 0.034(4) -0.001(3)
C35 0.042(4) 0.084(5) 0.072(4) 0.006(4) 0.033(3) 0.006(3)
C36 0.047(4) 0.072(4) 0.075(4) -0.026(4) 0.042(4) -0.024(3)
C37 0.066(5) 0.048(4) 0.085(5) -0.006(3) 0.056(4) -0.015(3)
C38 0.047(4) 0.047(3) 0.068(4) 0.002(3) 0.031(3) -0.001(3)
C39 0.045(4) 0.071(4) 0.052(4) -0.017(3) 0.027(3) -0.010(3)
C40 0.044(3) 0.055(3) 0.041(3) -0.009(2) 0.021(3) -0.011(3)
C41 0.067(5) 0.078(5) 0.073(5) -0.022(4) 0.047(4) -0.010(4)
C42 0.092(6) 0.050(4) 0.094(5) 0.003(3) 0.046(5) -0.002(3)

loop_
_atom_type_symbol
_atom_type_description
_atom_type_scat_dispersion_real
_atom_type_scat_dispersion_imag
_atom_type_scat_source
C C 0.0033 0.0016 'International Tables Vol C Tables 4.2.6.8 and 6.1.1.4'
H H 0.0000 0.0000 'International Tables Vol C Tables 4.2.6.8 and 6.1.1.4'
N N 0.0061 0.0033 'International Tables Vol C Tables 4.2.6.8 and 6.1.1.4'
O O 0.0106 0.0060 'International Tables Vol C Tables 4.2.6.8 and 6.1.1.4'
Zn Zn 0.2839 1.4301 'International Tables Vol C Tables 4.2.6.8 and 6.1.1.4'

loop_
_geom_angle_atom_site_label_1
_geom_angle_atom_site_label_2
_geom_angle_atom_site_label_3
_geom_angle
O2 Zn1 N7 92.48(17)
O2 Zn1 O1 92.72(16)
N7 Zn1 O1 96.06(18)
O2 Zn1 N3 107.39(17)
N7 Zn1 N3 158.64(15)
O1 Zn1 N3 90.84(16)
O2 Zn1 N4 91.06(16)
N7 Zn1 N4 92.81(18)
O1 Zn1 N4 170.19(15)
N3 Zn1 N4 79.39(17)
C3 O1 Zn1 121.6(4)
C24 O2 Zn1 118.2(4)
C3 N1 N2 111.7(5)
C3 N1 C4 130.5(5)
N2 N1 C4 117.5(4)
C1 N2 N1 105.2(4)
C11 N3 C18 117.3(5)
C11 N3 Zn1 127.6(4)
C18 N3 Zn1 114.9(3)
C19 N4 C21 110.9(5)
C19 N4 C20 108.1(5)
C21 N4 C20 109.0(5)
C19 N4 Zn1 98.6(3)
C21 N4 Zn1 111.8(4)
C20 N4 Zn1 117.9(4)
C24 N5 C25 131.0(5)
C24 N5 N6 111.2(5)
C25 N5 N6 117.7(4)
C22 N6 N5 105.6(5)
C32 N7 C39 117.7(5)
C32 N7 Zn1 123.4(4)
C39 N7 Zn1 118.4(4)
C40 N8 C41 109.9(5)
C40 N8 C42 109.0(5)
C41 N8 C42 108.2(5)
N2 C1 C2 112.0(5)
N2 C1 C10 116.6(5)
C2 C1 C10 131.3(6)
C3 C2 C11 126.1(6)
C3 C2 C1 105.0(5)
C11 C2 C1 128.8(6)
O1 C3 N1 123.3(5)
O1 C3 C2 130.7(5)
N1 C3 C2 105.9(5)
C5 C4 C9 119.6(6)
C5 C4 N1 122.6(5)
C9 C4 N1 117.8(6)
C4 C5 C6 118.6(6)
C4 C5 H5A 120.7
C6 C5 H5A 120.7
C7 C6 C5 122.7(6)
C7 C6 H6B 118.7
C5 C6 H6B 118.7
C8 C7 C6 118.0(7)
C8 C7 H7A 121.0
C6 C7 H7A 121.0
C7 C8 C9 121.0(7)
C7 C8 H8A 119.5
C9 C8 H8A 119.5
C8 C9 C4 120.1(7)
C8 C9 H9A 119.9
C4 C9 H9A 119.9
C1 C10 H10A 109.5
C1 C10 H10B 109.5
H10A C10 H10B 109.5
C1 C10 H10C 109.5
H10A C10 H10C 109.5
H10B C10 H10C 109.5
N3 C11 C2 122.2(6)
N3 C11 C12 120.5(5)
C2 C11 C12 117.3(5)
C17 C12 C13 119.8(6)
C17 C12 C11 118.1(6)
C13 C12 C11 122.1(5)
C14 C13 C12 120.2(6)
C14 C13 H13A 119.9
C12 C13 H13A 119.9
C15 C14 C13 119.8(7)
C15 C14 H14A 120.1
C13 C14 H14A 120.1
C16 C15 C14 120.4(7)
C16 C15 H15A 119.8
C14 C15 H15A 119.8
C15 C16 C17 121.0(7)
C15 C16 H16A 119.5
C17 C16 H16A 119.5
C12 C17 C16 118.9(7)
C12 C17 H17A 120.6
C16 C17 H17A 120.6
N3 C18 C19 109.8(5)
N3 C18 H18A 109.7
C19 C18 H18A 109.7
N3 C18 H18B 109.7
C19 C18 H18B 109.7
H18A C18 H18B 108.2
N4 C19 C18 112.8(5)
N4 C19 H19A 109.0
C18 C19 H19A 109.0
N4 C19 H19B 109.0
C18 C19 H19B 109.0
H19A C19 H19B 107.8
N4 C20 H20A 109.5
N4 C20 H20B 109.5
H20A C20 H20B 109.5
N4 C20 H20C 109.5
H20A C20 H20C 109.5
H20B C20 H20C 109.5
N4 C21 H21A 109.5
N4 C21 H21B 109.5
H21A C21 H21B 109.5
N4 C21 H21C 109.5
H21A C21 H21C 109.5
H21B C21 H21C 109.5
N6 C22 C23 113.6(5)
N6 C22 C31 117.7(5)
C23 C22 C31 128.7(6)
C32 C23 C24 124.9(6)
C32 C23 C22 131.7(6)
C24 C23 C22 103.3(5)
O2 C24 N5 122.6(5)
O2 C24 C23 131.1(5)
N5 C24 C23 106.2(5)
C30 C25 C26 118.1(6)
C30 C25 N5 120.5(5)
C26 C25 N5 121.4(5)
C25 C26 C27 120.1(5)
C25 C26 H26A 119.9
C27 C26 H26A 119.9
C28 C27 C26 120.6(6)
C28 C27 H27A 119.7
C26 C27 H27A 119.7
C29 C28 C27 119.7(6)
C29 C28 H28A 120.1
C27 C28 H28A 120.1
C28 C29 C30 121.0(7)
C28 C29 H29A 119.5
C30 C29 H29A 119.5
C25 C30 C29 120.4(7)
C25 C30 H30A 119.8
C29 C30 H30A 119.8
C22 C31 H31A 109.5
C22 C31 H31B 109.5
H31A C31 H31B 109.5
C22 C31 H31C 109.5
H31A C31 H31C 109.5
H31B C31 H31C 109.5
N7 C32 C23 123.2(6)
N7 C32 C33 119.6(5)
C23 C32 C33 117.2(5)
C34 C33 C38 119.4(6)
C34 C33 C32 119.2(5)
C38 C33 C32 121.3(6)
C33 C34 C35 119.9(6)
C33 C34 H34A 120.0
C35 C34 H34A 120.0
C36 C35 C34 120.1(7)
C36 C35 H35A 120.0
C34 C35 H35A 120.0
C35 C36 C37 119.8(6)
C35 C36 H36A 120.1
C37 C36 H36A 120.1
C38 C37 C36 120.7(6)
C38 C37 H37A 119.7
C36 C37 H37A 119.7
C37 C38 C33 120.1(7)
C37 C38 H38A 120.0
C33 C38 H38A 120.0
N7 C39 C40 112.8(5)
N7 C39 H39A 109.0
C40 C39 H39A 109.0
N7 C39 H39B 109.0
C40 C39 H39B 109.0
H39A C39 H39B 107.8
N8 C40 C39 112.3(5)
N8 C40 H40A 109.1
C39 C40 H40A 109.1
N8 C40 H40B 109.1
C39 C40 H40B 109.1
H40A C40 H40B 107.9
N8 C41 H41A 109.5
N8 C41 H41B 109.5
H41A C41 H41B 109.5
N8 C41 H41C 109.5
H41A C41 H41C 109.5
H41B C41 H41C 109.5
N8 C42 H42A 109.5
N8 C42 H42B 109.5
H42A C42 H42B 109.5
N8 C42 H42C 109.5
H42A C42 H42C 109.5
H42B C42 H42C 109.5

loop_
_geom_bond_atom_site_label_1
_geom_bond_atom_site_label_2
_geom_bond_distance
Zn1 O2 2.034(4)
Zn1 N7 2.069(5)
Zn1 O1 2.074(4)
Zn1 N3 2.078(5)
Zn1 N4 2.371(5)
O1 C3 1.281(6)
O2 C24 1.268(6)
N1 C3 1.382(7)
N1 N2 1.392(7)
N1 C4 1.419(8)
N2 C1 1.325(8)
N3 C11 1.309(7)
N3 C18 1.484(7)
N4 C19 1.452(7)
N4 C21 1.468(8)
N4 C20 1.478(8)
N5 C24 1.376(7)
N5 C25 1.406(7)
N5 N6 1.413(6)
N6 C22 1.288(8)
N7 C32 1.303(7)
N7 C39 1.468(7)
N8 C40 1.472(7)
N8 C41 1.477(7)
N8 C42 1.487(8)
C1 C2 1.430(8)
C1 C10 1.495(8)
C2 C3 1.407(8)
C2 C11 1.422(8)
C4 C5 1.378(8)
C4 C9 1.391(8)
C5 C6 1.382(8)
C5 H5A 0.9300
C6 C7 1.374(9)
C6 H6B 0.9300
C7 C8 1.372(11)
C7 H7A 0.9300
C8 C9 1.380(10)
C8 H8A 0.9300
C9 H9A 0.9300
C10 H10A 0.9600
C10 H10B 0.9600
C10 H10C 0.9600
C11 C12 1.508(9)
C12 C17 1.375(8)
C12 C13 1.394(9)
C13 C14 1.388(9)
C13 H13A 0.9300
C14 C15 1.383(10)
C14 H14A 0.9300
C15 C16 1.343(10)
C15 H15A 0.9300
C16 C17 1.419(9)
C16 H16A 0.9300
C17 H17A 0.9300
C18 C19 1.524(8)
C18 H18A 0.9700
C18 H18B 0.9700
C19 H19A 0.9700
C19 H19B 0.9700
C20 H20A 0.9600
C20 H20B 0.9600
C20 H20C 0.9600
C21 H21A 0.9600
C21 H21B 0.9600
C21 H21C 0.9600
C22 C23 1.446(8)
C22 C31 1.523(8)
C23 C32 1.424(9)
C23 C24 1.434(8)
C25 C30 1.378(8)
C25 C26 1.392(8)
C26 C27 1.396(8)
C26 H26A 0.9300
C27 C28 1.356(8)
C27 H27A 0.9300
C28 C29 1.353(10)
C28 H28A 0.9300
C29 C30 1.389(10)
C29 H29A 0.9300
C30 H30A 0.9300
C31 H31A 0.9600
C31 H31B 0.9600
C31 H31C 0.9600
C32 C33 1.526(9)
C33 C34 1.377(9)
C33 C38 1.385(8)
C34 C35 1.397(9)
C34 H34A 0.9300
C35 C36 1.365(9)
C35 H35A 0.9300
C36 C37 1.375(10)
C36 H36A 0.9300
C37 C38 1.372(9)
C37 H37A 0.9300
C38 H38A 0.9300
C39 C40 1.497(7)
C39 H39A 0.9700
C39 H39B 0.9700
C40 H40A 0.9700
C40 H40B 0.9700
C41 H41A 0.9600
C41 H41B 0.9600
C41 H41C 0.9600
C42 H42A 0.9600
C42 H42B 0.9600
C42 H42C 0.9600
